data_4115246
loop_
_publ_author_name
'Kazuko Matsumoto'
'Yoshihiro Moriya'
'Hiroyasu Sugiyama'
'Md. Munkir Hossain'
'Yong-Shou Lin'

_publ_section_title
;
 Dehydration Reaction of Hydroxyl Substituted Alkenes and Alkynes on the
 Ru2S2 Complex
;
_journal_name_full 'Journal of the American Chemical Society'
_journal_page_first 13106
_journal_page_last 13113
_journal_paper_doi 10.1021/ja020660z
_journal_volume 124
_journal_year 2002
_chemical_formula_sum 'C33 H61 F9 N6 O22 P4 Ru2 S5'
_chemical_formula_weight 1551.20
_chemical_name_systematic
; 
 ? 
;
_space_group_IT_number 2
_symmetry_cell_setting triclinic
_symmetry_space_group_name_Hall '-P 1'
_symmetry_space_group_name_H-M 'P -1'
_atom_sites_solution_hydrogens geom
_atom_sites_solution_primary direct
_atom_sites_solution_secondary difmap
_audit_creation_method SHELXL-97
_cell_angle_alpha 90.962(2)
_cell_angle_beta 90.459(2)
_cell_angle_gamma 107.410(2)
_cell_formula_units_Z 2
_cell_length_a 12.5969(11)
_cell_length_b 13.7742(12)
_cell_length_c 18.7252(17)
_cell_measurement_temperature 293(2)
_cell_volume 3099.5(5)
_computing_structure_refinement 'SHELXL-97 (Sheldrick, 1997)'
_computing_structure_solution 'SHELXS-97 (Sheldrick, 1990)'
_diffrn_ambient_temperature 293(2)
_diffrn_measured_fraction_theta_full 0.938
_diffrn_measured_fraction_theta_max 0.938
_diffrn_radiation_monochromator graphite
_diffrn_radiation_source 'fine-focus sealed tube'
_diffrn_radiation_type MoK\a
_diffrn_radiation_wavelength 0.71073
_diffrn_reflns_av_R_equivalents 0.0238
_diffrn_reflns_av_sigmaI/netI 0.0302
_diffrn_reflns_limit_h_max 16
_diffrn_reflns_limit_h_min -15
_diffrn_reflns_limit_k_max 17
_diffrn_reflns_limit_k_min -17
_diffrn_reflns_limit_l_max 17
_diffrn_reflns_limit_l_min -24
_diffrn_reflns_number 19329
_diffrn_reflns_theta_full 27.58
_diffrn_reflns_theta_max 27.58
_diffrn_reflns_theta_min 1.55
_exptl_absorpt_coefficient_mu 0.858
_exptl_crystal_density_diffrn 1.662
_exptl_crystal_F_000 1572
_refine_diff_density_max 3.817
_refine_diff_density_min -5.006
_refine_diff_density_rms 0.172
_refine_ls_extinction_method none
_refine_ls_goodness_of_fit_ref 1.033
_refine_ls_hydrogen_treatment mixed
_refine_ls_matrix_type full
_refine_ls_number_parameters 827
_refine_ls_number_reflns 13467
_refine_ls_number_restraints 0
_refine_ls_restrained_S_all 1.033
_refine_ls_R_factor_all 0.0991
_refine_ls_R_factor_gt 0.0871
_refine_ls_shift/su_max 0.003
_refine_ls_shift/su_mean 0.000
_refine_ls_structure_factor_coef Fsqd
_refine_ls_weighting_details 'calc w=1/[\s^2^(Fo^2^)+(0.0876P)^2^+37.4281P] where P=(Fo^2^+2Fc^2^)/3'
_refine_ls_weighting_scheme calc
_refine_ls_wR_factor_gt 0.2122
_refine_ls_wR_factor_ref 0.2226
_reflns_number_gt 11413
_reflns_number_total 13467
_reflns_threshold_expression >2sigma(I)
_cod_data_source_file ja020660z_08.cif
_cod_data_source_block complex9
_cod_database_code 4115246

loop_
_symmetry_equiv_pos_as_xyz
'x, y, z'
'-x, -y, -z'

loop_
_atom_site_label
_atom_site_type_symbol
_atom_site_fract_x
_atom_site_fract_y
_atom_site_fract_z
_atom_site_U_iso_or_equiv
_atom_site_adp_type
_atom_site_occupancy
_atom_site_symmetry_multiplicity
_atom_site_calc_flag
_atom_site_refinement_flags
Ru1 Ru 0.79430(4) 0.91024(4) 0.19406(3) 0.02245(14) Uani 1 1 d .
Ru2 Ru 0.73387(7) 0.52033(4) 0.31135(3) 0.0509(2) Uani 1 1 d .
S1 S 0.71523(13) 0.73221(12) 0.20558(8) 0.0298(3) Uani 1 1 d .
S2 S 0.83131(15) 0.67687(12) 0.25754(9) 0.0311(4) Uani 1 1 d .
P1 P 0.62307(15) 0.9231(2) 0.17517(10) 0.0458(6) Uani 1 1 d .
P2 P 0.78099(13) 0.92929(13) 0.31302(9) 0.0278(3) Uani 1 1 d .
P3 P 0.8837(3) 0.46962(14) 0.29077(11) 0.0562(7) Uani 1 1 d .
P4 P 0.7920(2) 0.58591(19) 0.42063(10) 0.0580(8) Uani 1 1 d .
N1 N 0.8687(5) 1.0633(4) 0.1832(3) 0.0296(12) Uani 1 1 d .
N2 N 0.9580(4) 0.9013(4) 0.2061(3) 0.0256(11) Uani 1 1 d .
N3 N 0.8208(4) 0.9032(4) 0.0824(3) 0.0263(11) Uani 1 1 d .
N4A N 0.6244(10) 0.3944(8) 0.3592(6) 0.022(2) Uani 0.50 1 d P
N5 N 0.5859(8) 0.5634(6) 0.3206(4) 0.064(3) Uani 1 1 d .
N6 N 0.6602(7) 0.4521(4) 0.2123(3) 0.0496(19) Uani 1 1 d .
O1 O 0.6321(4) 0.5893(4) 0.0207(3) 0.0362(11) Uani 1 1 d .
O2 O 0.5318(4) 0.8568(5) 0.2252(4) 0.0611(19) Uani 1 1 d .
O3 O 0.6184(5) 1.0334(6) 0.1822(7) 0.109(4) Uani 1 1 d .
O4 O 0.5579(7) 0.8568(7) 0.1058(4) 0.083(2) Uani 1 1 d .
O5 O 0.7008(4) 0.8332(4) 0.3507(3) 0.0374(11) Uani 1 1 d .
O6 O 0.8980(4) 0.9480(5) 0.3525(3) 0.0512(16) Uani 1 1 d .
O7 O 0.7433(4) 1.0229(4) 0.3436(3) 0.0389(12) Uani 1 1 d .
O8 O 0.9988(6) 0.5565(4) 0.3031(3) 0.0521(16) Uani 1 1 d .
O9 O 0.8908(7) 0.4227(4) 0.2127(3) 0.065(2) Uani 1 1 d .
O10 O 0.9012(7) 0.3763(5) 0.3332(4) 0.079(3) Uani 1 1 d .
O11 O 0.8586(6) 0.5250(7) 0.4657(3) 0.097(4) Uani 1 1 d .
O12 O 0.6912(6) 0.5894(6) 0.4705(3) 0.083(3) Uani 1 1 d .
O13 O 0.8654(4) 0.7008(5) 0.4335(3) 0.0552(18) Uani 1 1 d .
C1 C 0.7076(6) 0.6768(5) 0.1191(3) 0.0304(14) Uani 1 1 d .
C2 C 0.7954(6) 0.6708(5) 0.0731(3) 0.0312(14) Uani 1 1 d .
H2 H 0.8714 0.6982 0.0820 0.037 Uiso 1 1 calc R
C3 C 0.7465(7) 0.6176(5) 0.0143(4) 0.0345(15) Uani 1 1 d .
C4 C 0.6090(6) 0.6262(5) 0.0864(4) 0.0339(15) Uani 1 1 d .
C5 C 0.7896(8) 0.5820(6) -0.0520(4) 0.0459(19) Uani 1 1 d .
H5A H 0.8694 0.6028 -0.0501 0.069 Uiso 1 1 calc R
H5B H 0.7651 0.6110 -0.0929 0.069 Uiso 1 1 calc R
H5C H 0.7620 0.5091 -0.0557 0.069 Uiso 1 1 calc R
C6 C 0.4913(7) 0.6048(6) 0.1068(4) 0.0433(18) Uani 1 1 d .
H6A H 0.4875 0.6319 0.1540 0.065 Uiso 1 1 calc R
H6B H 0.4562 0.5326 0.1062 0.065 Uiso 1 1 calc R
H6C H 0.4539 0.6360 0.0735 0.065 Uiso 1 1 calc R
C7 C 0.4151(7) 0.8501(14) 0.2203(7) 0.103(5) Uani 1 1 d .
H7A H 0.4060 0.9155 0.2314 0.155 Uiso 1 1 calc R
H7B H 0.3740 0.8013 0.2537 0.155 Uiso 1 1 calc R
H7C H 0.3878 0.8292 0.1728 0.155 Uiso 1 1 calc R
C8 C 0.5237(12) 1.0596(13) 0.1519(9) 0.052(4) Uani 0.60 1 d P
C9 C 0.5664(8) 0.8897(8) 0.0377(4) 0.057(2) Uani 1 1 d .
H9A H 0.6070 0.9608 0.0373 0.086 Uiso 1 1 calc R
H9B H 0.4933 0.8794 0.0178 0.086 Uiso 1 1 calc R
H9C H 0.6048 0.8521 0.0098 0.086 Uiso 1 1 calc R
C10 C 0.626(2) 0.8396(15) 0.4018(18) 0.086(11) Uani 0.45 1 d P
C11 C 0.9242(11) 0.9837(12) 0.4211(7) 0.046(3) Uani 0.60 1 d P
C12 C 0.6404(13) 1.0269(11) 0.3534(8) 0.041(3) Uani 0.55 1 d P
C13 C 1.1036(10) 0.5442(7) 0.2817(5) 0.064(3) Uani 1 1 d .
H13A H 1.1093 0.4805 0.2985 0.097 Uiso 1 1 calc R
H13B H 1.1633 0.5989 0.3018 0.097 Uiso 1 1 calc R
H13C H 1.1080 0.5450 0.2305 0.097 Uiso 1 1 calc R
C14 C 0.8964(11) 0.4803(8) 0.1474(4) 0.068(3) Uani 1 1 d .
H14A H 0.8676 0.5364 0.1562 0.102 Uiso 1 1 calc R
H14B H 0.8529 0.4368 0.1104 0.102 Uiso 1 1 calc R
H14C H 0.9723 0.5055 0.1326 0.102 Uiso 1 1 calc R
C15 C 0.9813(12) 0.3642(11) 0.3884(8) 0.041(3) Uani 0.55 1 d P
C16 C 0.7970(13) 0.4422(11) 0.4960(8) 0.037(3) Uani 0.50 1 d P
C17 C 0.6174(11) 0.4831(12) 0.4897(8) 0.041(3) Uani 0.54 1 d P
C18 C 0.9813(6) 0.7362(6) 0.4146(4) 0.0391(17) Uani 1 1 d .
H18A H 1.0267 0.7405 0.4567 0.059 Uiso 1 1 calc R
H18B H 0.9973 0.8022 0.3938 0.059 Uiso 1 1 calc R
H18C H 0.9971 0.6894 0.3807 0.059 Uiso 1 1 calc R
C19 C 0.9198(6) 1.1452(5) 0.1726(4) 0.0326(14) Uani 1 1 d .
C20 C 0.9861(8) 1.2493(5) 0.1604(4) 0.0440(18) Uani 1 1 d .
H20A H 0.9762 1.2922 0.1991 0.066 Uiso 1 1 calc R
H20B H 0.9629 1.2719 0.1164 0.066 Uiso 1 1 calc R
H20C H 1.0632 1.2526 0.1577 0.066 Uiso 1 1 calc R
C21 C 1.0442(6) 0.8977(6) 0.2178(4) 0.0356(16) Uani 1 1 d .
C22 C 1.1564(9) 0.8956(12) 0.2354(5) 0.091(5) Uani 1 1 d .
H22A H 1.1924 0.9527 0.2661 0.137 Uiso 1 1 calc R
H22B H 1.1980 0.8990 0.1923 0.137 Uiso 1 1 calc R
H22C H 1.1526 0.8336 0.2594 0.137 Uiso 1 1 calc R
C23 C 0.8426(6) 0.9075(5) 0.0235(4) 0.0307(14) Uani 1 1 d .
C24 C 0.8696(8) 0.9128(7) -0.0526(4) 0.048(2) Uani 1 1 d .
H24A H 0.8168 0.8583 -0.0782 0.073 Uiso 1 1 calc R
H24B H 0.9431 0.9069 -0.0587 0.073 Uiso 1 1 calc R
H24C H 0.8668 0.9768 -0.0707 0.073 Uiso 1 1 calc R
C25A C 0.5637(10) 0.3229(10) 0.3823(7) 0.025(2) Uani 0.50 1 d P
C26A C 0.4910(13) 0.2286(11) 0.4115(9) 0.040(3) Uani 0.50 1 d P
C27 C 0.5042(11) 0.5781(8) 0.3196(5) 0.068(4) Uani 1 1 d .
C28 C 0.3970(13) 0.5974(11) 0.3166(8) 0.101(5) Uani 1 1 d .
H28A H 0.4069 0.6655 0.3009 0.152 Uiso 1 1 calc R
H28B H 0.3647 0.5895 0.3632 0.152 Uiso 1 1 calc R
H28C H 0.3486 0.5499 0.2837 0.152 Uiso 1 1 calc R
C29 C 0.6141(9) 0.4068(5) 0.1641(4) 0.050(2) Uani 1 1 d .
C30 C 0.5575(9) 0.3475(7) 0.1026(5) 0.057(3) Uani 1 1 d .
H30A H 0.6058 0.3142 0.0801 0.086 Uiso 1 1 calc R
H30B H 0.5382 0.3918 0.0692 0.086 Uiso 1 1 calc R
H30C H 0.4912 0.2974 0.1178 0.086 Uiso 1 1 calc R
C31 C 0.8462(9) 0.2966(7) 0.9342(5) 0.058(2) Uani 1 1 d .
F1 F 0.9080(8) 0.2856(5) 0.8772(3) 0.095(2) Uani 1 1 d .
F2 F 0.7642(7) 0.3252(5) 0.9089(4) 0.094(2) Uani 1 1 d .
F3 F 0.9105(5) 0.3730(4) 0.9744(3) 0.0659(15) Uani 1 1 d .
S3 S 0.8014(2) 0.17934(17) 0.98390(11) 0.0506(5) Uani 1 1 d .
O14 O 0.7320(7) 0.1082(5) 0.9335(4) 0.0648(18) Uani 1 1 d .
O15 O 0.9054(7) 0.1604(6) 1.0013(4) 0.072(2) Uani 1 1 d .
O16 O 0.7469(8) 0.2091(7) 1.0436(4) 0.084(2) Uani 1 1 d .
C32 C 0.6764(8) 0.0607(8) 0.5755(5) 0.057(2) Uani 1 1 d .
F4 F 0.7690(5) 0.0352(5) 0.5754(4) 0.0729(17) Uani 1 1 d .
F5 F 0.6113(6) 0.0079(6) 0.5233(4) 0.099(3) Uani 1 1 d .
F6 F 0.6266(6) 0.0269(6) 0.6371(4) 0.102(3) Uani 1 1 d .
S4 S 0.7047(2) 0.19780(19) 0.56655(11) 0.0511(6) Uani 1 1 d .
O17 O 0.7610(10) 0.2160(7) 0.4999(4) 0.096(3) Uani 1 1 d .
O18 O 0.7707(4) 0.2383(4) 0.6290(3) 0.0419(12) Uani 1 1 d .
O19 O 0.5965(8) 0.2111(9) 0.5667(6) 0.133(5) Uani 1 1 d .
C33 C 0.254(3) 0.147(3) 0.2760(14) 0.552(8) Uani 1 1 d .
F7 F 0.2227(8) 0.1775(10) 0.3557(6) 0.163(5) Uani 1 1 d .
F8 F 0.376(2) 0.211(2) 0.2505(13) 0.298(11) Uiso 1 1 d .
F9 F 0.1592(10) 0.1383(10) 0.2323(7) 0.189(7) Uani 1 1 d .
S5 S 0.3021(3) 0.2758(4) 0.24342(16) 0.0960(13) Uani 1 1 d .
O20 O 0.3016(14) 0.2980(19) 0.1828(10) 0.268(15) Uani 1 1 d .
O21 O 0.364(3) 0.3384(12) 0.321(2) 0.54(4) Uani 1 1 d .
O22 O 0.189(3) 0.3249(18) 0.2945(18) 0.41(3) Uani 1 1 d .
N4B N 0.6702(11) 0.3689(8) 0.3481(6) 0.026(2) Uani 0.50 1 d P
C25B C 0.6160(11) 0.2902(9) 0.3629(7) 0.027(3) Uani 0.50 1 d P
C26B C 0.5447(12) 0.1886(10) 0.3816(8) 0.036(3) Uani 0.50 1 d P
C8B C 0.577(2) 1.1257(18) 0.1738(14) 0.058(6) Uani 0.40 1 d P
C10B C 0.6849(12) 0.8148(10) 0.4291(7) 0.035(3) Uani 0.55 1 d P
C11B C 0.9799(18) 1.0317(18) 0.3673(13) 0.052(5) Uani 0.40 1 d P
C12B C 0.7981(13) 1.1339(11) 0.3308(8) 0.032(3) Uani 0.45 1 d P
C15B C 0.8227(15) 0.2782(11) 0.3334(9) 0.036(4) Uani 0.45 1 d P
C16B C 0.9012(14) 0.5191(15) 0.5364(8) 0.046(4) Uani 0.50 1 d P
C17B C 0.6919(14) 0.6531(17) 0.5363(8) 0.055(5) Uani 0.50 1 d P

loop_
_atom_site_aniso_label
_atom_site_aniso_U_11
_atom_site_aniso_U_22
_atom_site_aniso_U_33
_atom_site_aniso_U_23
_atom_site_aniso_U_13
_atom_site_aniso_U_12
Ru1 0.0165(2) 0.0231(2) 0.0258(3) -0.00594(18) 0.00321(17) 0.00317(17)
Ru2 0.0790(5) 0.0267(3) 0.0189(3) 0.0025(2) -0.0043(3) -0.0268(3)
S1 0.0303(8) 0.0260(7) 0.0226(7) -0.0052(6) 0.0059(6) -0.0072(6)
S2 0.0412(9) 0.0185(7) 0.0264(8) 0.0002(6) 0.0095(6) -0.0022(6)
P1 0.0193(8) 0.0920(17) 0.0262(9) -0.0089(10) -0.0028(7) 0.0175(9)
P2 0.0201(7) 0.0333(8) 0.0284(8) -0.0110(7) 0.0020(6) 0.0063(6)
P3 0.112(2) 0.0164(8) 0.0248(9) 0.0021(7) -0.0152(11) -0.0042(10)
P4 0.0541(13) 0.0638(14) 0.0200(9) -0.0054(9) 0.0063(8) -0.0370(11)
N1 0.028(3) 0.027(3) 0.037(3) -0.008(2) -0.005(2) 0.013(2)
N2 0.024(3) 0.022(2) 0.032(3) 0.005(2) 0.010(2) 0.009(2)
N3 0.024(2) 0.022(2) 0.033(3) -0.002(2) 0.007(2) 0.006(2)
N4A 0.024(5) 0.016(5) 0.025(5) 0.000(4) -0.004(4) 0.003(5)
N5 0.076(6) 0.051(4) 0.024(3) -0.008(3) 0.018(4) -0.042(4)
N6 0.090(6) 0.019(3) 0.026(3) 0.004(2) -0.013(3) -0.004(3)
O1 0.049(3) 0.033(2) 0.026(2) -0.0068(19) -0.005(2) 0.011(2)
O2 0.022(3) 0.053(4) 0.107(6) -0.011(4) 0.017(3) 0.009(2)
O3 0.033(3) 0.070(5) 0.235(12) 0.088(6) 0.010(5) 0.026(3)
O4 0.068(5) 0.111(7) 0.061(5) -0.004(4) -0.006(4) 0.016(5)
O5 0.041(3) 0.043(3) 0.026(2) -0.003(2) 0.010(2) 0.010(2)
O6 0.030(3) 0.071(4) 0.053(3) -0.036(3) -0.014(2) 0.018(3)
O7 0.038(3) 0.029(2) 0.047(3) -0.010(2) 0.017(2) 0.005(2)
O8 0.086(5) 0.022(2) 0.040(3) -0.003(2) 0.010(3) 0.004(3)
O9 0.139(7) 0.030(3) 0.034(3) -0.009(2) -0.029(4) 0.039(4)
O10 0.098(5) 0.040(3) 0.070(5) 0.032(3) -0.055(4) -0.025(3)
O11 0.058(4) 0.145(8) 0.036(3) 0.043(4) -0.027(3) -0.049(5)
O12 0.071(4) 0.092(5) 0.037(3) -0.029(3) 0.028(3) -0.048(4)
O13 0.032(3) 0.062(4) 0.049(3) -0.031(3) 0.016(2) -0.021(3)
C1 0.043(4) 0.018(3) 0.023(3) -0.001(2) 0.003(3) -0.002(3)
C2 0.046(4) 0.020(3) 0.024(3) 0.000(2) 0.004(3) 0.004(3)
C3 0.053(4) 0.023(3) 0.028(3) 0.002(3) 0.001(3) 0.012(3)
C4 0.048(4) 0.024(3) 0.024(3) -0.001(2) 0.000(3) 0.004(3)
C5 0.069(5) 0.046(4) 0.030(4) -0.008(3) -0.001(4) 0.028(4)
C6 0.043(4) 0.039(4) 0.039(4) -0.010(3) -0.003(3) -0.001(3)
C7 0.019(4) 0.187(16) 0.094(9) -0.034(10) 0.010(5) 0.016(6)
C8 0.044(8) 0.049(9) 0.075(11) 0.002(8) -0.007(7) 0.030(7)
C9 0.059(5) 0.082(7) 0.032(4) -0.004(4) -0.010(4) 0.025(5)
C10 0.081(16) 0.031(10) 0.16(3) 0.030(13) 0.099(19) 0.031(11)
C11 0.044(7) 0.073(10) 0.027(6) -0.019(6) -0.012(5) 0.027(7)
C12 0.051(8) 0.037(7) 0.039(7) -0.003(6) 0.000(6) 0.021(6)
C13 0.112(9) 0.043(5) 0.048(5) -0.008(4) -0.007(5) 0.039(5)
C14 0.143(10) 0.060(6) 0.027(4) 0.002(4) 0.001(5) 0.069(7)
C15 0.047(8) 0.035(7) 0.042(8) 0.005(6) -0.010(6) 0.014(6)
C16 0.047(8) 0.034(7) 0.033(7) 0.008(6) -0.005(6) 0.014(6)
C17 0.032(7) 0.046(8) 0.042(8) 0.013(6) 0.011(6) 0.005(6)
C18 0.028(3) 0.038(4) 0.042(4) -0.008(3) 0.007(3) -0.006(3)
C19 0.038(4) 0.027(3) 0.035(4) -0.005(3) -0.006(3) 0.014(3)
C20 0.066(5) 0.020(3) 0.046(4) -0.001(3) 0.001(4) 0.014(3)
C21 0.041(4) 0.055(4) 0.024(3) 0.003(3) 0.004(3) 0.033(3)
C22 0.075(7) 0.190(15) 0.047(5) -0.037(7) -0.025(5) 0.100(9)
C23 0.031(3) 0.023(3) 0.038(4) -0.001(3) 0.010(3) 0.006(2)
C24 0.064(5) 0.045(4) 0.037(4) 0.001(3) 0.021(4) 0.018(4)
C25A 0.020(6) 0.029(6) 0.026(6) -0.003(5) -0.002(5) 0.008(5)
C26A 0.034(7) 0.031(7) 0.049(9) 0.015(6) -0.003(6) -0.001(6)
C27 0.085(8) 0.049(5) 0.037(5) -0.011(4) 0.034(5) -0.028(6)
C28 0.123(12) 0.093(10) 0.091(10) -0.009(8) 0.061(9) 0.037(9)
C29 0.094(7) 0.022(3) 0.031(4) 0.001(3) -0.014(4) 0.013(4)
C30 0.094(7) 0.039(4) 0.041(5) -0.012(4) -0.029(5) 0.027(5)
C31 0.088(7) 0.046(5) 0.051(5) -0.004(4) -0.017(5) 0.037(5)
F1 0.160(7) 0.074(4) 0.045(3) -0.001(3) 0.026(4) 0.026(5)
F2 0.122(6) 0.053(4) 0.117(6) -0.004(4) -0.054(5) 0.044(4)
F3 0.083(4) 0.053(3) 0.056(3) -0.010(3) -0.005(3) 0.012(3)
S3 0.0746(15) 0.0450(11) 0.0384(10) 0.0018(9) -0.0036(10) 0.0273(11)
O14 0.089(5) 0.045(3) 0.059(4) -0.001(3) -0.013(4) 0.017(3)
O15 0.101(6) 0.065(4) 0.067(5) 0.001(4) -0.021(4) 0.051(4)
O16 0.098(6) 0.088(6) 0.062(5) -0.011(4) 0.025(4) 0.020(5)
C32 0.044(5) 0.062(6) 0.059(6) -0.023(5) -0.003(4) 0.008(4)
F4 0.077(4) 0.060(4) 0.094(5) -0.002(3) -0.009(3) 0.041(3)
F5 0.085(5) 0.104(5) 0.106(6) -0.070(5) -0.039(4) 0.027(4)
F6 0.088(5) 0.078(5) 0.101(6) -0.025(4) 0.032(4) -0.033(4)
S4 0.0627(13) 0.0648(13) 0.0411(11) -0.0211(10) -0.0213(9) 0.0441(11)
O17 0.188(10) 0.084(6) 0.031(3) 0.005(4) 0.001(5) 0.064(6)
O18 0.037(3) 0.046(3) 0.039(3) -0.005(2) -0.003(2) 0.007(2)
O19 0.106(7) 0.184(10) 0.156(9) -0.120(8) -0.094(7) 0.125(8)
C33 0.51(2) 0.55(2) 0.17(2) 0.25(2) -0.236(19) -0.509
F7 0.107(7) 0.210(12) 0.134(8) 0.109(9) -0.003(6) -0.017(7)
F9 0.181(11) 0.195(11) 0.227(13) -0.142(10) -0.149(10) 0.124(10)
S5 0.088(2) 0.177(4) 0.0518(16) 0.033(2) 0.0096(15) 0.081(3)
O20 0.144(13) 0.39(3) 0.213(18) 0.23(2) -0.047(12) -0.022(16)
O21 0.54(4) 0.107(11) 0.81(6) 0.18(2) -0.61(5) -0.149(18)
O22 0.53(4) 0.27(2) 0.55(4) -0.31(3) -0.45(4) 0.33(3)
N4B 0.031(6) 0.019(5) 0.030(6) 0.001(4) 0.000(5) 0.013(5)
C25B 0.027(6) 0.021(6) 0.028(6) 0.008(5) -0.001(5) -0.002(5)
C26B 0.035(7) 0.021(6) 0.043(8) 0.012(6) -0.001(6) -0.006(6)
C8B 0.087(18) 0.040(12) 0.063(15) 0.002(11) 0.003(13) 0.044(13)
C10B 0.049(8) 0.030(6) 0.029(6) 0.004(5) 0.014(5) 0.017(6)
C11B 0.038(11) 0.050(12) 0.062(14) -0.009(10) -0.006(10) 0.004(9)
C12B 0.042(8) 0.021(6) 0.032(7) -0.005(6) 0.012(6) 0.010(6)
C15B 0.060(10) 0.018(6) 0.042(8) 0.009(6) 0.018(7) 0.030(7)
C16B 0.052(9) 0.071(11) 0.027(7) 0.000(7) -0.008(6) 0.038(9)
C17B 0.039(8) 0.096(14) 0.026(7) -0.022(8) -0.001(6) 0.014(9)

loop_
_atom_type_symbol
_atom_type_description
_atom_type_scat_dispersion_real
_atom_type_scat_dispersion_imag
_atom_type_scat_source
C C 0.0033 0.0016 'International Tables Vol C Tables 4.2.6.8 and 6.1.1.4'
H H 0.0000 0.0000 'International Tables Vol C Tables 4.2.6.8 and 6.1.1.4'
N N 0.0061 0.0033 'International Tables Vol C Tables 4.2.6.8 and 6.1.1.4'
O O 0.0106 0.0060 'International Tables Vol C Tables 4.2.6.8 and 6.1.1.4'
F F 0.0171 0.0103 'International Tables Vol C Tables 4.2.6.8 and 6.1.1.4'
P P 0.1023 0.0942 'International Tables Vol C Tables 4.2.6.8 and 6.1.1.4'
S S 0.1246 0.1234 'International Tables Vol C Tables 4.2.6.8 and 6.1.1.4'
Ru Ru -1.2594 0.8363 'International Tables Vol C Tables 4.2.6.8 and 6.1.1.4'

loop_
_geom_angle_atom_site_label_1
_geom_angle_atom_site_label_2
_geom_angle_atom_site_label_3
_geom_angle
_geom_angle_site_symmetry_3
N1 Ru1 N2 85.3(2) .
N1 Ru1 N3 84.2(2) .
N2 Ru1 N3 85.8(2) .
N1 Ru1 P1 93.17(16) .
N2 Ru1 P1 176.83(15) .
N3 Ru1 P1 91.30(15) .
N1 Ru1 P2 91.50(17) .
N2 Ru1 P2 90.91(15) .
N3 Ru1 P2 174.75(15) .
P1 Ru1 P2 91.91(7) .
N1 Ru1 S1 177.69(16) .
N2 Ru1 S1 92.50(14) .
N3 Ru1 S1 94.94(14) .
P1 Ru1 S1 88.98(8) .
P2 Ru1 S1 89.27(6) .
N4A Ru2 N5 77.2(4) .
N4A Ru2 N4B 21.5(4) .
N5 Ru2 N4B 98.1(4) .
N4A Ru2 N6 85.8(3) .
N5 Ru2 N6 83.9(3) .
N4B Ru2 N6 82.9(3) .
N4A Ru2 P3 103.2(4) .
N5 Ru2 P3 174.38(19) .
N4B Ru2 P3 81.9(4) .
N6 Ru2 P3 90.5(2) .
N4A Ru2 P4 89.1(3) .
N5 Ru2 P4 91.1(2) .
N4B Ru2 P4 93.8(3) .
N6 Ru2 P4 173.6(2) .
P3 Ru2 P4 94.48(10) .
N4A Ru2 S2 169.6(4) .
N5 Ru2 S2 92.4(2) .
N4B Ru2 S2 168.4(4) .
N6 Ru2 S2 93.26(17) .
P3 Ru2 S2 87.22(7) .
P4 Ru2 S2 90.98(7) .
C1 S1 S2 102.7(3) .
C1 S1 Ru1 107.3(2) .
S2 S1 Ru1 107.90(8) .
S1 S2 Ru2 108.06(8) .
O3 P1 O2 107.1(4) .
O3 P1 O4 116.2(5) .
O2 P1 O4 89.7(4) .
O3 P1 Ru1 112.9(3) .
O2 P1 Ru1 114.6(3) .
O4 P1 Ru1 114.0(3) .
O5 P2 O6 104.6(3) .
O5 P2 O7 104.1(3) .
O6 P2 O7 101.3(3) .
O5 P2 Ru1 114.34(19) .
O6 P2 Ru1 111.7(2) .
O7 P2 Ru1 119.1(2) .
O8 P3 O10 103.2(4) .
O8 P3 O9 105.5(4) .
O10 P3 O9 95.7(4) .
O8 P3 Ru2 114.1(3) .
O10 P3 Ru2 119.9(4) .
O9 P3 Ru2 116.0(3) .
O13 P4 O12 97.1(3) .
O13 P4 O11 102.3(4) .
O12 P4 O11 104.4(5) .
O13 P4 Ru2 122.6(3) .
O12 P4 Ru2 112.2(3) .
O11 P4 Ru2 115.4(4) .
C19 N1 Ru1 171.7(6) .
C21 N2 Ru1 174.8(5) .
C23 N3 Ru1 173.8(5) .
N4B N4A C25A 96.4(15) .
N4B N4A C25B 53.5(12) .
C25A N4A C25B 43.2(9) .
N4B N4A Ru2 82.1(12) .
C25A N4A Ru2 176.7(11) .
C25B N4A Ru2 134.9(10) .
C27 N5 Ru2 172.2(8) .
C29 N6 Ru2 172.2(7) .
C3 O1 C4 107.5(5) .
C7 O2 P1 124.0(9) .
C8 O3 C8B 40.4(12) .
C8 O3 P1 119.5(10) .
C8B O3 P1 160.0(13) .
C9 O4 P1 125.1(8) .
C10 O5 C10B 42.2(15) .
C10 O5 P2 123.5(9) .
C10B O5 P2 128.1(6) .
C11B O6 C11 57.9(13) .
C11B O6 P2 132.1(12) .
C11 O6 P2 126.3(7) .
C12 O7 C12B 98.1(9) .
C12 O7 P2 127.7(7) .
C12B O7 P2 126.9(6) .
C13 O8 P3 122.5(5) .
C14 O9 P3 123.2(5) .
C15B O10 C15 100.4(9) .
C15B O10 P3 123.9(8) .
C15 O10 P3 135.0(7) .
C16 O11 C16B 70.7(10) .
C16 O11 P4 115.5(8) .
C16B O11 P4 141.6(11) .
C17B O12 C17 104.3(10) .
C17B O12 P4 129.3(8) .
C17 O12 P4 112.5(8) .
C18 O13 P4 122.0(5) .
C4 C1 C2 108.1(6) .
C4 C1 S1 122.5(6) .
C2 C1 S1 129.3(5) .
C3 C2 C1 106.5(7) .
C2 C3 O1 109.9(6) .
C2 C3 C5 133.9(8) .
O1 C3 C5 116.2(6) .
C1 C4 O1 108.0(6) .
C1 C4 C6 133.8(6) .
O1 C4 C6 118.2(6) .
C8B C8 O3 73.0(15) .
C10B C10 O5 75.6(13) .
C11B C11 O6 59.1(11) .
O11 C16 C16B 58.3(9) .
N1 C19 C20 178.8(8) .
N2 C21 C22 177.9(9) .
N3 C23 C24 179.4(8) .
C25B C25A N4A 83.1(13) .
C25B C25A N4B 51.0(10) .
N4A C25A N4B 32.4(7) .
C25B C25A C26A 93.7(14) .
N4A C25A C26A 176.7(15) .
N4B C25A C26A 144.3(13) .
C25B C25A C26B 55.0(11) .
N4A C25A C26B 137.8(13) .
N4B C25A C26B 105.9(10) .
C26A C25A C26B 39.2(9) .
C26B C26A C25A 86.2(13) .
C26B C26A C25B 54.2(10) .
C25A C26A C25B 32.4(7) .
N5 C27 C28 178.7(11) .
N6 C29 C30 178.4(11) .
F2 C31 F3 107.9(7) .
F2 C31 F1 106.4(9) .
F3 C31 F1 106.5(9) .
F2 C31 S3 113.5(8) .
F3 C31 S3 111.4(6) .
F1 C31 S3 110.8(6) .
O16 S3 O14 116.7(5) .
O16 S3 O15 114.7(5) .
O14 S3 O15 114.7(5) .
O16 S3 C31 101.9(5) .
O14 S3 C31 103.3(4) .
O15 S3 C31 102.7(5) .
F4 C32 F5 107.6(8) .
F4 C32 F6 105.8(9) .
F5 C32 F6 106.8(8) .
F4 C32 S4 111.2(7) .
F5 C32 S4 112.6(8) .
F6 C32 S4 112.4(7) .
O17 S4 O19 115.3(7) .
O17 S4 O18 116.1(5) .
O19 S4 O18 114.1(4) .
O17 S4 C32 102.2(5) .
O19 S4 C32 103.5(6) .
O18 S4 C32 103.0(4) .
F9 C33 F7 107(4) .
F9 C33 F8 120.7(16) .
F7 C33 F8 114.0(16) .
F9 C33 S5 85(2) .
F7 C33 S5 96(3) .
F8 C33 S5 50.6(10) .
S5 F8 C33 72(2) .
O20 S5 F8 107.5(17) .
O20 S5 O21 135.1(14) .
F8 S5 O21 87.1(14) .
O20 S5 C33 124.7(16) .
F8 S5 C33 58(2) .
O21 S5 C33 99.3(9) .
O20 S5 O22 108.4(14) .
F8 S5 O22 143.4(13) .
O21 S5 O22 72.1(15) .
C33 S5 O22 95(2) .
N4A N4B C25B 92.5(16) .
N4A N4B C25A 51.2(12) .
C25B N4B C25A 41.7(9) .
N4A N4B Ru2 76.3(11) .
C25B N4B Ru2 165.8(12) .
C25A N4B Ru2 127.5(9) .
C25A C25B N4B 87.3(14) .
C25A C25B N4A 53.7(11) .
N4B C25B N4A 33.9(7) .
C25A C25B C26B 92.3(14) .
N4B C25B C26B 179.3(16) .
N4A C25B C26B 145.6(14) .
C25A C25B C26A 53.9(11) .
N4B C25B C26A 140.9(15) .
N4A C25B C26A 107.6(12) .
C26B C25B C26A 38.8(8) .
C26A C26B C25B 87.0(13) .
C26A C26B C25A 54.6(10) .
C25B C26B C25A 32.8(7) .
C8 C8B O3 66.5(13) .
C10 C10B O5 62.2(14) .
C11 C11B O6 63.0(12) .
O7 C12B C15B 159.4(11) 1_565
O10 C15B C12B 147.0(12) 1_545
O11 C16B C16 51.0(8) .

loop_
_geom_bond_atom_site_label_1
_geom_bond_atom_site_label_2
_geom_bond_distance
_geom_bond_site_symmetry_2
Ru1 N1 2.050(6) .
Ru1 N2 2.113(5) .
Ru1 N3 2.126(5) .
Ru1 P1 2.2421(19) .
Ru1 P2 2.2520(17) .
Ru1 S1 2.3688(16) .
Ru2 N4A 2.086(10) .
Ru2 N5 2.126(12) .
Ru2 N4B 2.127(11) .
Ru2 N6 2.139(6) .
Ru2 P3 2.233(3) .
Ru2 P4 2.249(2) .
Ru2 S2 2.3834(16) .
S1 C1 1.769(6) .
S1 S2 2.082(3) .
P1 O3 1.541(9) .
P1 O2 1.565(7) .
P1 O4 1.639(8) .
P2 O5 1.585(5) .
P2 O6 1.592(5) .
P2 O7 1.601(5) .
P3 O8 1.592(7) .
P3 O10 1.592(6) .
P3 O9 1.604(6) .
P4 O13 1.589(6) .
P4 O12 1.594(7) .
P4 O11 1.597(9) .
N1 C19 1.140(9) .
N2 C21 1.121(9) .
N3 C23 1.136(9) .
N4A N4B 0.787(13) .
N4A C25A 1.144(16) .
N4A C25B 1.409(17) .
N5 C27 1.107(16) .
N6 C29 1.138(10) .
O1 C3 1.383(9) .
O1 C4 1.390(8) .
O2 C7 1.448(11) .
O3 C8 1.459(14) .
O3 C8B 1.52(2) .
O4 C9 1.355(12) .
O5 C10 1.369(18) .
O5 C10B 1.499(13) .
O6 C11B 1.32(2) .
O6 C11 1.370(13) .
O7 C12 1.328(15) .
O7 C12B 1.502(15) .
O8 C13 1.440(13) .
O9 C14 1.459(10) .
O10 C15B 1.415(17) .
O10 C15 1.486(14) .
O11 C16 1.312(16) .
O11 C16B 1.436(15) .
O12 C17B 1.499(17) .
O12 C17 1.533(15) .
O13 C18 1.443(8) .
C1 C4 1.362(10) .
C1 C2 1.428(10) .
C2 C3 1.350(9) .
C3 C5 1.491(10) .
C4 C6 1.477(11) .
C8 C8B 1.03(3) .
C10 C10B 1.04(3) .
C11 C11B 1.30(3) .
C16 C16B 1.59(2) .
C19 C20 1.451(10) .
C21 C22 1.458(11) .
C23 C24 1.465(10) .
C25A C25B 0.972(18) .
C25A N4B 1.459(17) .
C25A C26A 1.466(18) .
C25A C26B 1.794(19) .
C26A C26B 1.14(2) .
C26A C25B 1.81(2) .
C27 C28 1.45(2) .
C29 C30 1.453(10) .
C31 F2 1.299(11) .
C31 F3 1.336(11) .
C31 F1 1.358(12) .
C31 S3 1.818(10) .
S3 O16 1.432(8) .
S3 O14 1.435(7) .
S3 O15 1.447(8) .
C32 F4 1.315(11) .
C32 F5 1.328(10) .
C32 F6 1.340(12) .
C32 S4 1.825(11) .
S4 O17 1.429(9) .
S4 O19 1.429(7) .
S4 O18 1.433(5) .
C33 F9 1.41(3) .
C33 F7 1.63(5) .
C33 F8 1.62(4) .
C33 S5 1.81(3) .
F8 S5 1.48(3) .
S5 O20 1.182(15) .
S5 O21 1.74(3) .
S5 O22 1.99(3) .
N4B C25B 1.135(16) .
C25B C26B 1.470(16) .
C12B C15B 1.92(2) 1_565
C15B C12B 1.92(2) 1_545

loop_
_geom_torsion_atom_site_label_1
_geom_torsion_atom_site_label_2
_geom_torsion_atom_site_label_3
_geom_torsion_atom_site_label_4
_geom_torsion
_geom_torsion_site_symmetry_4
N1 Ru1 S1 C1 -70(4) .
N2 Ru1 S1 C1 -88.8(3) .
N3 Ru1 S1 C1 -2.9(3) .
P1 Ru1 S1 C1 88.4(3) .
P2 Ru1 S1 C1 -179.7(3) .
N1 Ru1 S1 S2 40(4) .
N2 Ru1 S1 S2 21.21(16) .
N3 Ru1 S1 S2 107.19(16) .
P1 Ru1 S1 S2 -161.60(9) .
P2 Ru1 S1 S2 -69.67(8) .
C1 S1 S2 Ru2 -89.8(2) .
Ru1 S1 S2 Ru2 157.12(6) .
N4A Ru2 S2 S1 -27.6(16) .
N5 Ru2 S2 S1 -27.01(19) .
N4B Ru2 S2 S1 127.3(15) .
N6 Ru2 S2 S1 57.0(2) .
P3 Ru2 S2 S1 147.38(9) .
P4 Ru2 S2 S1 -118.19(11) .
N1 Ru1 P1 O3 -15.6(5) .
N2 Ru1 P1 O3 -77(3) .
N3 Ru1 P1 O3 -99.8(5) .
P2 Ru1 P1 O3 76.1(5) .
S1 Ru1 P1 O3 165.3(5) .
N1 Ru1 P1 O2 -138.6(3) .
N2 Ru1 P1 O2 160(3) .
N3 Ru1 P1 O2 137.2(3) .
P2 Ru1 P1 O2 -47.0(3) .
S1 Ru1 P1 O2 42.3(3) .
N1 Ru1 P1 O4 119.9(4) .
N2 Ru1 P1 O4 59(3) .
N3 Ru1 P1 O4 35.7(4) .
P2 Ru1 P1 O4 -148.5(4) .
S1 Ru1 P1 O4 -59.2(4) .
N1 Ru1 P2 O5 166.3(3) .
N2 Ru1 P2 O5 -108.4(3) .
N3 Ru1 P2 O5 -159.2(16) .
P1 Ru1 P2 O5 73.1(2) .
S1 Ru1 P2 O5 -15.9(2) .
N1 Ru1 P2 O6 -75.2(3) .
N2 Ru1 P2 O6 10.2(3) .
N3 Ru1 P2 O6 -40.7(17) .
P1 Ru1 P2 O6 -168.4(3) .
S1 Ru1 P2 O6 102.7(3) .
N1 Ru1 P2 O7 42.4(3) .
N2 Ru1 P2 O7 127.7(3) .
N3 Ru1 P2 O7 76.9(17) .
P1 Ru1 P2 O7 -50.8(2) .
S1 Ru1 P2 O7 -139.8(2) .
N4A Ru2 P3 O8 -142.2(4) .
N5 Ru2 P3 O8 125(2) .
N4B Ru2 P3 O8 -145.3(4) .
N6 Ru2 P3 O8 132.0(3) .
P4 Ru2 P3 O8 -52.0(3) .
S2 Ru2 P3 O8 38.7(3) .
N4A Ru2 P3 O10 -19.2(4) .
N5 Ru2 P3 O10 -112(2) .
N4B Ru2 P3 O10 -22.3(4) .
N6 Ru2 P3 O10 -105.0(3) .
P4 Ru2 P3 O10 71.0(3) .
S2 Ru2 P3 O10 161.7(3) .
N4A Ru2 P3 O9 94.9(4) .
N5 Ru2 P3 O9 2(2) .
N4B Ru2 P3 O9 91.8(4) .
N6 Ru2 P3 O9 9.0(3) .
P4 Ru2 P3 O9 -175.0(3) .
S2 Ru2 P3 O9 -84.2(3) .
N4A Ru2 P4 O13 -167.0(5) .
N5 Ru2 P4 O13 -89.8(4) .
N4B Ru2 P4 O13 172.0(5) .
N6 Ru2 P4 O13 -128.8(17) .
P3 Ru2 P4 O13 89.9(3) .
S2 Ru2 P4 O13 2.6(3) .
N4A Ru2 P4 O12 -52.1(5) .
N5 Ru2 P4 O12 25.0(4) .
N4B Ru2 P4 O12 -73.1(5) .
N6 Ru2 P4 O12 -14.0(19) .
P3 Ru2 P4 O12 -155.3(4) .
S2 Ru2 P4 O12 117.5(4) .
N4A Ru2 P4 O11 67.3(5) .
N5 Ru2 P4 O11 144.4(3) .
N4B Ru2 P4 O11 46.2(5) .
N6 Ru2 P4 O11 105.4(18) .
P3 Ru2 P4 O11 -35.9(3) .
S2 Ru2 P4 O11 -123.2(3) .
N2 Ru1 N1 C19 38(4) .
N3 Ru1 N1 C19 -48(4) .
P1 Ru1 N1 C19 -139(4) .
P2 Ru1 N1 C19 129(4) .
S1 Ru1 N1 C19 20(7) .
N1 Ru1 N2 C21 89(6) .
N3 Ru1 N2 C21 173(6) .
P1 Ru1 N2 C21 150(5) .
P2 Ru1 N2 C21 -3(6) .
S1 Ru1 N2 C21 -92(6) .
N1 Ru1 N3 C23 24(5) .
N2 Ru1 N3 C23 -62(5) .
P1 Ru1 N3 C23 117(5) .
P2 Ru1 N3 C23 -11(6) .
S1 Ru1 N3 C23 -154(5) .
N5 Ru2 N4A N4B 165.9(12) .
N6 Ru2 N4A N4B 81.3(12) .
P3 Ru2 N4A N4B -8.3(12) .
P4 Ru2 N4A N4B -102.7(12) .
S2 Ru2 N4A N4B 166.6(12) .
N5 Ru2 N4A C25A 102(21) .
N4B Ru2 N4A C25A -64(21) .
N6 Ru2 N4A C25A 18(21) .
P3 Ru2 N4A C25A -72(21) .
P4 Ru2 N4A C25A -166(21) .
S2 Ru2 N4A C25A 103(21) .
N5 Ru2 N4A C25B 155.8(12) .
N4B Ru2 N4A C25B -10.1(11) .
N6 Ru2 N4A C25B 71.2(11) .
P3 Ru2 N4A C25B -18.4(12) .
P4 Ru2 N4A C25B -112.8(11) .
S2 Ru2 N4A C25B 156.5(12) .
N4A Ru2 N5 C27 -71(6) .
N4B Ru2 N5 C27 -66(6) .
N6 Ru2 N5 C27 16(6) .
P3 Ru2 N5 C27 23(8) .
P4 Ru2 N5 C27 -160(6) .
S2 Ru2 N5 C27 109(6) .
N4A Ru2 N6 C29 -3(6) .
N5 Ru2 N6 C29 -81(6) .
N4B Ru2 N6 C29 18(6) .
P3 Ru2 N6 C29 100(6) .
P4 Ru2 N6 C29 -41(7) .
S2 Ru2 N6 C29 -173(6) .
O3 P1 O2 C7 56.6(10) .
O4 P1 O2 C7 -60.8(9) .
Ru1 P1 O2 C7 -177.3(8) .
O2 P1 O3 C8 -70.7(12) .
O4 P1 O3 C8 27.7(12) .
Ru1 P1 O3 C8 162.2(10) .
O2 P1 O3 C8B -73(4) .
O4 P1 O3 C8B 25(4) .
Ru1 P1 O3 C8B 160(4) .
O3 P1 O4 C9 47.5(10) .
O2 P1 O4 C9 156.5(9) .
Ru1 P1 O4 C9 -86.5(9) .
O6 P2 O5 C10 101(2) .
O7 P2 O5 C10 -5(2) .
Ru1 P2 O5 C10 -137(2) .
O6 P2 O5 C10B 48.5(9) .
O7 P2 O5 C10B -57.4(9) .
Ru1 P2 O5 C10B 171.0(8) .
O5 P2 O6 C11B -147.9(16) .
O7 P2 O6 C11B -39.9(16) .
Ru1 P2 O6 C11B 87.9(16) .
O5 P2 O6 C11 -70.8(11) .
O7 P2 O6 C11 37.2(11) .
Ru1 P2 O6 C11 165.0(10) .
O5 P2 O7 C12 -42.3(10) .
O6 P2 O7 C12 -150.6(9) .
Ru1 P2 O7 C12 86.5(9) .
O5 P2 O7 C12B 174.2(9) .
O6 P2 O7 C12B 65.8(10) .
Ru1 P2 O7 C12B -57.0(9) .
O10 P3 O8 C13 58.7(8) .
O9 P3 O8 C13 -41.1(7) .
Ru2 P3 O8 C13 -169.6(6) .
O8 P3 O9 C14 -65.5(10) .
O10 P3 O9 C14 -170.9(9) .
Ru2 P3 O9 C14 61.8(10) .
O8 P3 O10 C15B -175.4(10) .
O9 P3 O10 C15B -68.0(11) .
Ru2 P3 O10 C15B 56.4(11) .
O8 P3 O10 C15 16.3(14) .
O9 P3 O10 C15 123.7(13) .
Ru2 P3 O10 C15 -111.8(12) .
O13 P4 O11 C16 146.0(10) .
O12 P4 O11 C16 45.2(11) .
Ru2 P4 O11 C16 -78.4(10) .
O13 P4 O11 C16B 55.2(15) .
O12 P4 O11 C16B -45.5(15) .
Ru2 P4 O11 C16B -169.2(14) .
O13 P4 O12 C17B -29.8(14) .
O11 P4 O12 C17B 74.9(14) .
Ru2 P4 O12 C17B -159.5(13) .
O13 P4 O12 C17 -163.1(8) .
O11 P4 O12 C17 -58.3(8) .
Ru2 P4 O12 C17 67.3(9) .
O12 P4 O13 C18 164.8(7) .
O11 P4 O13 C18 58.3(7) .
Ru2 P4 O13 C18 -73.0(7) .
S2 S1 C1 C4 130.0(6) .
Ru1 S1 C1 C4 -116.4(5) .
S2 S1 C1 C2 -46.7(6) .
Ru1 S1 C1 C2 66.9(7) .
C4 C1 C2 C3 0.5(8) .
S1 C1 C2 C3 177.6(5) .
C1 C2 C3 O1 -0.2(7) .
C1 C2 C3 C5 -177.7(8) .
C4 O1 C3 C2 -0.2(7) .
C4 O1 C3 C5 177.9(6) .
C2 C1 C4 O1 -0.6(8) .
S1 C1 C4 O1 -177.9(5) .
C2 C1 C4 C6 179.1(8) .
S1 C1 C4 C6 1.7(12) .
C3 O1 C4 C1 0.5(7) .
C3 O1 C4 C6 -179.2(6) .
P1 O3 C8 C8B -178.6(18) .
P2 O5 C10 C10B -111.8(12) .
P2 O6 C11 C11B -121.5(15) .
P4 O11 C16 C16B -138.8(11) .
Ru1 N1 C19 C20 -87(45) .
Ru1 N2 C21 C22 -27(33) .
Ru1 N3 C23 C24 -132(70) .
N4B N4A C25A C25B -6.9(16) .
Ru2 N4A C25A C25B 56(21) .
C25B N4A C25A N4B 6.9(16) .
Ru2 N4A C25A N4B 63(21) .
N4B N4A C25A C26A 9(25) .
C25B N4A C25A C26A 16(24) .
Ru2 N4A C25A C26A 73(34) .
N4B N4A C25A C26B -13(2) .
C25B N4A C25A C26B -6.5(13) .
Ru2 N4A C25A C26B 50(22) .
C25B C25A C26A C26B -8.2(15) .
N4A C25A C26A C26B -24(25) .
N4B C25A C26A C26B -16(2) .
N4A C25A C26A C25B -16(24) .
N4B C25A C26A C25B -7.6(15) .
C26B C25A C26A C25B 8.2(15) .
Ru2 N5 C27 C28 -43(55) .
Ru2 N6 C29 C30 -86(40) .
F2 C31 S3 O16 -65.0(8) .
F3 C31 S3 O16 57.0(9) .
F1 C31 S3 O16 175.4(8) .
F2 C31 S3 O14 56.4(8) .
F3 C31 S3 O14 178.5(7) .
F1 C31 S3 O14 -63.2(8) .
F2 C31 S3 O15 176.0(7) .
F3 C31 S3 O15 -62.0(8) .
F1 C31 S3 O15 56.4(8) .
F4 C32 S4 O17 59.1(8) .
F5 C32 S4 O17 -61.7(9) .
F6 C32 S4 O17 177.5(8) .
F4 C32 S4 O19 179.3(7) .
F5 C32 S4 O19 58.4(9) .
F6 C32 S4 O19 -62.3(9) .
F4 C32 S4 O18 -61.6(7) .
F5 C32 S4 O18 177.5(7) .
F6 C32 S4 O18 56.8(8) .
F9 C33 F8 S5 51(4) .
F7 C33 F8 S5 -78(3) .
C33 F8 S5 O20 -120.5(16) .
C33 F8 S5 O21 102.8(17) .
C33 F8 S5 O22 49(2) .
F9 C33 S5 O20 -48(4) .
F7 C33 S5 O20 -154.1(14) .
F8 C33 S5 O20 89.7(19) .
F9 C33 S5 F8 -138(3) .
F7 C33 S5 F8 116.1(18) .
F9 C33 S5 O21 142(3) .
F7 C33 S5 O21 35(3) .
F8 C33 S5 O21 -81(2) .
F9 C33 S5 O22 69(2) .
F7 C33 S5 O22 -37.2(18) .
F8 C33 S5 O22 -153.3(14) .
C25A N4A N4B C25B 5.9(13) .
Ru2 N4A N4B C25B -171.1(10) .
C25B N4A N4B C25A -5.9(13) .
Ru2 N4A N4B C25A -177.0(10) .
C25A N4A N4B Ru2 177.0(10) .
C25B N4A N4B Ru2 171.1(10) .
C25B C25A N4B N4A 171(2) .
C26A C25A N4B N4A -179(2) .
C26B C25A N4B N4A 170.6(16) .
N4A C25A N4B C25B -171(2) .
C26A C25A N4B C25B 10(2) .
C26B C25A N4B C25B -0.5(12) .
C25B C25A N4B Ru2 167.5(15) .
N4A C25A N4B Ru2 -3.6(12) .
C26A C25A N4B Ru2 177.3(16) .
C26B C25A N4B Ru2 167.0(8) .
N5 Ru2 N4B N4A -13.9(12) .
N6 Ru2 N4B N4A -96.6(12) .
P3 Ru2 N4B N4A 171.8(12) .
P4 Ru2 N4B N4A 77.8(11) .
S2 Ru2 N4B N4A -168.0(11) .
N4A Ru2 N4B C25B 39(5) .
N5 Ru2 N4B C25B 25(5) .
N6 Ru2 N4B C25B -58(5) .
P3 Ru2 N4B C25B -149(5) .
P4 Ru2 N4B C25B 117(5) .
S2 Ru2 N4B C25B -129(5) .
N4A Ru2 N4B C25A 2.9(10) .
N5 Ru2 N4B C25A -10.9(11) .
N6 Ru2 N4B C25A -93.7(10) .
P3 Ru2 N4B C25A 174.7(10) .
P4 Ru2 N4B C25A 80.7(10) .
S2 Ru2 N4B C25A -165.0(10) .
N4A C25A C25B N4B 4.8(11) .
C26A C25A C25B N4B -174.3(11) .
C26B C25A C25B N4B 179.4(14) .
N4B C25A C25B N4A -4.8(11) .
C26A C25A C25B N4A -179.1(13) .
C26B C25A C25B N4A 174.6(11) .
N4A C25A C25B C26B -174.6(11) .
N4B C25A C25B C26B -179.4(14) .
C26A C25A C25B C26B 6.3(12) .
N4A C25A C25B C26A 179.1(13) .
N4B C25A C25B C26A 174.3(11) .
C26B C25A C25B C26A -6.3(12) .
N4A N4B C25B C25A -6.9(16) .
Ru2 N4B C25B C25A -45(5) .
C25A N4B C25B N4A 6.9(16) .
Ru2 N4B C25B N4A -38(4) .
N4A N4B C25B C26B 49(100) .
C25A N4B C25B C26B 56(100) .
Ru2 N4B C25B C26B 11(100) .
N4A N4B C25B C26A -14(2) .
C25A N4B C25B C26A -7.3(15) .
Ru2 N4B C25B C26A -52(6) .
N4B N4A C25B C25A 171.4(19) .
Ru2 N4A C25B C25A -176.1(14) .
C25A N4A C25B N4B -171.4(19) .
Ru2 N4A C25B N4B 12.5(14) .
N4B N4A C25B C26B -179(2) .
C25A N4A C25B C26B 10(2) .
Ru2 N4A C25B C26B -166.6(16) .
N4B N4A C25B C26A 170.6(16) .
C25A N4A C25B C26A -0.8(11) .
Ru2 N4A C25B C26A -176.9(9) .
C26B C26A C25B C25A 169.9(19) .
C26B C26A C25B N4B 179(2) .
C25A C26A C25B N4B 9.1(18) .
C26B C26A C25B N4A 170.7(15) .
C25A C26A C25B N4A 0.8(11) .
C25A C26A C25B C26B -169.9(19) .
C25A C26A C26B C25B 5.4(10) .
C25B C26A C26B C25A -5.4(10) .
C25A C25B C26B C26A -8.1(15) .
N4B C25B C26B C26A -64(100) .
N4A C25B C26B C26A -16(3) .
N4B C25B C26B C25A -56(100) .
N4A C25B C26B C25A -7.7(16) .
C26A C25B C26B C25A 8.1(15) .
C25B C25A C26B C26A 170.0(19) .
N4A C25A C26B C26A 178(2) .
N4B C25A C26B C26A 170.5(15) .
N4A C25A C26B C25B 7.9(16) .
N4B C25A C26B C25B 0.5(11) .
C26A C25A C26B C25B -170.0(19) .
P1 O3 C8B C8 4(5) .
P2 O5 C10B C10 100.3(17) .
P2 O6 C11B C11 112.0(13) .
C12 O7 C12B C15B 24(4) 1_565
P2 O7 C12B C15B 175(3) 1_565
C15 O10 C15B C12B -48(2) 1_545
P3 O10 C15B C12B 140.2(19) 1_545
P4 O11 C16B C16 107.1(15) .
